data_4034383
loop_
_publ_author_name
'Belyaeva, Kseniya V.'
'Nikitina, Lina P.'
'Mal'kina, Anastasiya G.'
'Afonin, Andrei V.'
'Vashchenko, Alexander V.'
'Trofimov, Boris A.'

_publ_section_title
;
 Cyanoacetylenes as Triggers and Partners in KOH-Assisted Assemblies of
 Quinoline-Based Dihydropyrimido[1,2-<i>a</i>]quinolin-3-ones on Water.
;
_journal_issue 15
_journal_name_full 'The Journal of organic chemistry'
_journal_page_first 9726
_journal_page_last 9733
_journal_paper_doi 10.1021/acs.joc.9b01482
_journal_volume 84
_journal_year 2019
_chemical_formula_moiety 'C18 H14 N2 O'
_chemical_formula_sum 'C18 H14 N2 O'
_chemical_formula_weight 274.31
_space_group_crystal_system triclinic
_space_group_IT_number 2
_space_group_name_Hall '-P 1'
_space_group_name_H-M_alt 'P -1'
_atom_sites_solution_hydrogens geom
_audit_creation_date 2016-11-09
_audit_creation_method
;
Olex2 1.2
(compiled 2016.09.09 svn.r3337 for OlexSys, GUI svn.r5227)
;
_audit_update_record
;
2019-03-11 # Formatted by publCIF

;
_cell_angle_alpha 108.674(5)
_cell_angle_beta 101.616(5)
_cell_angle_gamma 98.853(6)
_cell_formula_units_Z 2
_cell_length_a 7.9945(13)
_cell_length_b 8.1909(14)
_cell_length_c 11.3613(19)
_cell_measurement_reflns_used 765
_cell_measurement_temperature 100(2)
_cell_measurement_theta_max 24.6
_cell_measurement_theta_min 2.5
_cell_volume 671.0(2)
_computing_molecular_graphics 'Olex2 (Dolomanov et al., 2009)'
_computing_publication_material 'Olex2 (Dolomanov et al., 2009)'
_computing_structure_refinement 'ShelXL (Sheldrick, 2015)'
_diffrn_ambient_temperature 100.15
_diffrn_detector_area_resol_mean 0.79
_diffrn_measured_fraction_theta_full 0.989
_diffrn_measured_fraction_theta_max 0.982
_diffrn_measurement_device_type 'Bruker D8 Venture'
_diffrn_measurement_method '\f and \w'
_diffrn_radiation_monochromator No
_diffrn_radiation_type MoK\a
_diffrn_radiation_wavelength 0.71073
_diffrn_reflns_av_R_equivalents 0.1011
_diffrn_reflns_av_unetI/netI 0.0748
_diffrn_reflns_Laue_measured_fraction_full 0.989
_diffrn_reflns_Laue_measured_fraction_max 0.982
_diffrn_reflns_limit_h_max 9
_diffrn_reflns_limit_h_min -11
_diffrn_reflns_limit_k_max 11
_diffrn_reflns_limit_k_min -11
_diffrn_reflns_limit_l_max 16
_diffrn_reflns_limit_l_min -15
_diffrn_reflns_number 22052
_diffrn_reflns_point_group_measured_fraction_full 0.989
_diffrn_reflns_point_group_measured_fraction_max 0.982
_diffrn_reflns_theta_full 25.242
_diffrn_reflns_theta_max 30.163
_diffrn_reflns_theta_min 2.676
_diffrn_source IuS
_exptl_absorpt_coefficient_mu 0.086
_exptl_absorpt_correction_T_max 0.7460
_exptl_absorpt_correction_T_min 0.5022
_exptl_absorpt_correction_type multi-scan
_exptl_absorpt_process_details
;
SADABS-2014/5 (Bruker,2014/5) was used for absorption correction.
wR2(int) was 0.1753 before and 0.1073 after correction.
The Ratio of minimum to maximum transmission is 0.6732.
The \l/2 correction factor is Not present.
;
_exptl_crystal_density_diffrn 1.358
_exptl_crystal_description 'yellow, needle, clear'
_exptl_crystal_F_000 288
_exptl_crystal_size_max 0.607
_exptl_crystal_size_mid 0.149
_exptl_crystal_size_min 0.12
_refine_diff_density_max 0.417
_refine_diff_density_min -0.390
_refine_diff_density_rms 0.072
_refine_ls_extinction_coef 0.029(11)
_refine_ls_extinction_expression Fc^*^=kFc[1+0.001xFc^2^\l^3^/sin(2\q)]^-1/4^
_refine_ls_extinction_method SHELXL
_refine_ls_goodness_of_fit_ref 1.055
_refine_ls_hydrogen_treatment constr
_refine_ls_matrix_type full
_refine_ls_number_parameters 191
_refine_ls_number_reflns 3902
_refine_ls_number_restraints 0
_refine_ls_restrained_S_all 1.055
_refine_ls_R_factor_all 0.0981
_refine_ls_R_factor_gt 0.0660
_refine_ls_shift/su_max 0.000
_refine_ls_shift/su_mean 0.000
_refine_ls_structure_factor_coef Fsqd
_refine_ls_weighting_details 'w=1/[\s^2^(Fo^2^)+(0.1076P)^2^+0.0136P] where P=(Fo^2^+2Fc^2^)/3'
_refine_ls_weighting_scheme calc
_refine_ls_wR_factor_gt 0.1632
_refine_ls_wR_factor_ref 0.1823
_reflns_Friedel_coverage 0.000
_reflns_number_gt 2751
_reflns_number_total 3902
_reflns_threshold_expression 'I > 2\s(I)'
_cod_data_source_file jo9b01482_si_002.cif
_cod_data_source_block a
_cod_database_code 4034383
_shelxl_version_number 2013-4
_shelx_space_group_comment
;
The symmetry employed for this shelxl refinement is uniquely defined
by the following loop, which should always be used as a source of
symmetry information in preference to the above space-group names.
They are only intended as comments.
;
_shelx_estimated_absorpt_t_max 0.990
_shelx_estimated_absorpt_t_min 0.950
_olex2_refinement_description
;
1. Fixed Uiso
 At 1.2 times of:
  All C(H) groups, All N(H) groups
2.a Ternary CH refined with riding coordinates:
 C14(H14)
2.b Aromatic/amide H refined with riding coordinates:
 N2(H2), C1(H1), C2(H2A), C4(H4), C5(H5), C8(H8), C9(H9), C10(H10), C11(H11),
 C12(H12), C15(H15), C17(H17), C18(H18)
;
_olex2_submission_special_instructions 'No special instructions were received'

loop_
_space_group_symop_operation_xyz
'x, y, z'
'-x, -y, -z'

loop_
_atom_site_label
_atom_site_type_symbol
_atom_site_fract_x
_atom_site_fract_y
_atom_site_fract_z
_atom_site_U_iso_or_equiv
_atom_site_adp_type
_atom_site_occupancy
_atom_site_site_symmetry_order
_atom_site_calc_flag
_atom_site_refinement_flags_posn
O1 O 0.14083(15) 0.35685(14) -0.06218(10) 0.0253(3) Uani 1 1 d .
N1 N 0.08672(16) 0.19416(16) 0.22950(11) 0.0177(3) Uani 1 1 d .
N2 N 0.04785(16) 0.39671(16) 0.11986(11) 0.0186(3) Uani 1 1 d .
H2 H -0.0318 0.4486 0.0972 0.022 Uiso 1 1 calc R
C1 C -0.3042(2) 0.5651(2) 0.43245(15) 0.0266(4) Uani 1 1 d .
H1 H -0.3879 0.6067 0.4726 0.032 Uiso 1 1 calc R
C2 C -0.3109(2) 0.3856(2) 0.38820(15) 0.0252(4) Uani 1 1 d .
H2A H -0.3998 0.3073 0.3979 0.030 Uiso 1 1 calc R
C3 C -0.18443(19) 0.3202(2) 0.32870(13) 0.0199(3) Uani 1 1 d .
C4 C -0.1838(2) 0.1329(2) 0.28415(15) 0.0224(3) Uani 1 1 d .
H4 H -0.2755 0.0509 0.2875 0.027 Uiso 1 1 calc R
C5 C -0.05277(19) 0.0772(2) 0.23838(14) 0.0196(3) Uani 1 1 d .
H5 H -0.0546 -0.0431 0.2117 0.023 Uiso 1 1 calc R
C6 C 0.20416(19) 0.13315(19) 0.15892(13) 0.0183(3) Uani 1 1 d .
C7 C 0.28004(19) -0.01373(19) 0.17865(14) 0.0191(3) Uani 1 1 d .
C8 C 0.3134(2) -0.0334(2) 0.29807(15) 0.0230(4) Uani 1 1 d .
H8 H 0.2818 0.0423 0.3660 0.028 Uiso 1 1 calc R
C9 C 0.3937(2) -0.1658(2) 0.31592(15) 0.0263(4) Uani 1 1 d .
H9 H 0.4173 -0.1768 0.3962 0.032 Uiso 1 1 calc R
C10 C 0.4387(2) -0.2813(2) 0.21489(17) 0.0280(4) Uani 1 1 d .
H10 H 0.4921 -0.3699 0.2272 0.034 Uiso 1 1 calc R
C11 C -0.1745(2) 0.6833(2) 0.41758(15) 0.0253(4) Uani 1 1 d .
H11 H -0.1710 0.8039 0.4473 0.030 Uiso 1 1 calc R
C12 C -0.0495(2) 0.6214(2) 0.35823(14) 0.0223(3) Uani 1 1 d .
H12 H 0.0378 0.7006 0.3478 0.027 Uiso 1 1 calc R
C13 C -0.05420(19) 0.4414(2) 0.31432(13) 0.0183(3) Uani 1 1 d .
C14 C 0.08114(19) 0.37844(19) 0.24600(13) 0.0170(3) Uani 1 1 d .
H14 H 0.1969 0.4544 0.2982 0.020 Uiso 1 1 calc R
C15 C 0.2485(2) 0.2133(2) 0.07911(14) 0.0209(3) Uani 1 1 d .
H15 H 0.3459 0.1944 0.0483 0.025 Uiso 1 1 calc R
C16 C 0.1450(2) 0.33040(19) 0.04003(14) 0.0194(3) Uani 1 1 d .
C17 C 0.4040(2) -0.2644(2) 0.09548(16) 0.0249(4) Uani 1 1 d .
H17 H 0.4334 -0.3425 0.0274 0.030 Uiso 1 1 calc R
C18 C 0.32538(19) -0.1311(2) 0.07700(15) 0.0213(3) Uani 1 1 d .
H18 H 0.3029 -0.1200 -0.0033 0.026 Uiso 1 1 calc R

loop_
_atom_site_aniso_label
_atom_site_aniso_U_11
_atom_site_aniso_U_22
_atom_site_aniso_U_33
_atom_site_aniso_U_23
_atom_site_aniso_U_13
_atom_site_aniso_U_12
O1 0.0400(7) 0.0245(6) 0.0206(5) 0.0116(4) 0.0158(5) 0.0162(5)
N1 0.0220(6) 0.0172(6) 0.0173(6) 0.0076(5) 0.0078(5) 0.0083(5)
N2 0.0229(6) 0.0214(6) 0.0169(6) 0.0093(5) 0.0082(5) 0.0116(5)
C1 0.0276(8) 0.0385(9) 0.0216(7) 0.0120(7) 0.0119(6) 0.0204(8)
C2 0.0207(8) 0.0341(9) 0.0244(8) 0.0122(7) 0.0089(6) 0.0094(7)
C3 0.0207(7) 0.0266(8) 0.0145(6) 0.0083(6) 0.0050(5) 0.0097(6)
C4 0.0211(7) 0.0233(8) 0.0234(7) 0.0088(6) 0.0076(6) 0.0039(6)
C5 0.0235(8) 0.0176(7) 0.0177(7) 0.0065(6) 0.0055(6) 0.0050(6)
C6 0.0196(7) 0.0191(7) 0.0164(7) 0.0058(6) 0.0042(5) 0.0068(6)
C7 0.0192(7) 0.0187(7) 0.0221(7) 0.0089(6) 0.0064(6) 0.0073(6)
C8 0.0249(8) 0.0236(8) 0.0220(7) 0.0094(6) 0.0061(6) 0.0074(7)
C9 0.0266(8) 0.0273(8) 0.0272(8) 0.0160(7) 0.0020(6) 0.0064(7)
C10 0.0240(8) 0.0205(8) 0.0409(10) 0.0145(7) 0.0032(7) 0.0088(7)
C11 0.0321(9) 0.0260(8) 0.0213(7) 0.0076(6) 0.0090(6) 0.0167(7)
C12 0.0265(8) 0.0221(8) 0.0204(7) 0.0076(6) 0.0080(6) 0.0094(6)
C13 0.0207(7) 0.0233(8) 0.0124(6) 0.0069(6) 0.0038(5) 0.0092(6)
C14 0.0201(7) 0.0166(7) 0.0153(6) 0.0063(5) 0.0045(5) 0.0061(6)
C15 0.0230(7) 0.0228(8) 0.0218(7) 0.0093(6) 0.0106(6) 0.0107(6)
C16 0.0245(7) 0.0160(7) 0.0185(7) 0.0059(6) 0.0078(6) 0.0056(6)
C17 0.0228(8) 0.0200(8) 0.0332(8) 0.0077(7) 0.0105(6) 0.0093(6)
C18 0.0220(7) 0.0222(8) 0.0213(7) 0.0083(6) 0.0072(6) 0.0075(6)

loop_
_atom_type_symbol
_atom_type_description
_atom_type_scat_dispersion_real
_atom_type_scat_dispersion_imag
_atom_type_scat_source
C C 0.0033 0.0016 'International Tables Vol C Tables 4.2.6.8 and 6.1.1.4'
H H 0.0000 0.0000 'International Tables Vol C Tables 4.2.6.8 and 6.1.1.4'
N N 0.0061 0.0033 'International Tables Vol C Tables 4.2.6.8 and 6.1.1.4'
O O 0.0106 0.0060 'International Tables Vol C Tables 4.2.6.8 and 6.1.1.4'

loop_
_geom_angle_atom_site_label_1
_geom_angle_atom_site_label_2
_geom_angle_atom_site_label_3
_geom_angle
C5 N1 C6 121.59(12)
C5 N1 C14 121.54(12)
C6 N1 C14 112.65(12)
C14 N2 H2 120.8
C16 N2 H2 120.8
C16 N2 C14 118.49(12)
C2 C1 H1 119.7
C11 C1 H1 119.7
C11 C1 C2 120.59(14)
C1 C2 H2A 119.7
C1 C2 C3 120.60(16)
C3 C2 H2A 119.7
C2 C3 C4 122.29(15)
C13 C3 C2 118.11(14)
C13 C3 C4 119.60(13)
C3 C4 H4 119.7
C5 C4 C3 120.68(14)
C5 C4 H4 119.7
N1 C5 H5 119.0
C4 C5 N1 122.02(14)
C4 C5 H5 119.0
N1 C6 C7 118.50(13)
C15 C6 N1 119.02(13)
C15 C6 C7 122.45(13)
C8 C7 C6 121.43(13)
C8 C7 C18 119.01(14)
C18 C7 C6 119.51(13)
C7 C8 H8 119.9
C9 C8 C7 120.26(14)
C9 C8 H8 119.9
C8 C9 H9 119.8
C10 C9 C8 120.42(15)
C10 C9 H9 119.8
C9 C10 H10 120.1
C17 C10 C9 119.77(14)
C17 C10 H10 120.1
C1 C11 H11 120.2
C1 C11 C12 119.69(15)
C12 C11 H11 120.2
C11 C12 H12 119.9
C11 C12 C13 120.16(15)
C13 C12 H12 119.9
C3 C13 C14 120.60(13)
C12 C13 C3 120.85(14)
C12 C13 C14 118.51(14)
N1 C14 C13 113.00(12)
N1 C14 H14 108.0
N2 C14 N1 109.36(11)
N2 C14 C13 110.39(11)
N2 C14 H14 108.0
C13 C14 H14 108.0
C6 C15 H15 119.5
C6 C15 C16 120.96(13)
C16 C15 H15 119.5
O1 C16 N2 123.21(13)
O1 C16 C15 122.13(13)
N2 C16 C15 114.54(13)
C10 C17 H17 119.9
C10 C17 C18 120.24(14)
C18 C17 H17 119.9
C7 C18 H18 119.9
C17 C18 C7 120.28(14)
C17 C18 H18 119.9

loop_
_geom_bond_atom_site_label_1
_geom_bond_atom_site_label_2
_geom_bond_distance
O1 C16 1.2427(17)
N1 C5 1.396(2)
N1 C6 1.4019(19)
N1 C14 1.4691(19)
N2 H2 0.8600
N2 C14 1.4640(18)
N2 C16 1.3484(18)
C1 H1 0.9300
C1 C2 1.382(2)
C1 C11 1.382(2)
C2 H2A 0.9300
C2 C3 1.405(2)
C3 C4 1.455(2)
C3 C13 1.396(2)
C4 H4 0.9300
C4 C5 1.338(2)
C5 H5 0.9300
C6 C7 1.486(2)
C6 C15 1.348(2)
C7 C8 1.395(2)
C7 C18 1.398(2)
C8 H8 0.9300
C8 C9 1.389(2)
C9 H9 0.9300
C9 C10 1.385(2)
C10 H10 0.9300
C10 C17 1.385(2)
C11 H11 0.9300
C11 C12 1.385(2)
C12 H12 0.9300
C12 C13 1.388(2)
C13 C14 1.514(2)
C14 H14 0.9800
C15 H15 0.9300
C15 C16 1.474(2)
C17 H17 0.9300
C17 C18 1.392(2)
C18 H18 0.9300

loop_
_geom_torsion_atom_site_label_1
_geom_torsion_atom_site_label_2
_geom_torsion_atom_site_label_3
_geom_torsion_atom_site_label_4
_geom_torsion
N1 C6 C7 C8 -32.4(2)
N1 C6 C7 C18 150.02(14)
N1 C6 C15 C16 -15.5(2)
C1 C2 C3 C4 178.20(14)
C1 C2 C3 C13 -0.8(2)
C1 C11 C12 C13 -0.2(2)
C2 C1 C11 C12 -0.2(2)
C2 C3 C4 C5 -174.03(14)
C2 C3 C13 C12 0.3(2)
C2 C3 C13 C14 -177.41(12)
C3 C4 C5 N1 -0.9(2)
C3 C13 C14 N1 -14.62(18)
C3 C13 C14 N2 108.18(15)
C4 C3 C13 C12 -178.72(13)
C4 C3 C13 C14 3.5(2)
C5 N1 C6 C7 -47.67(18)
C5 N1 C6 C15 134.48(15)
C5 N1 C14 N2 -104.48(14)
C5 N1 C14 C13 18.90(18)
C6 N1 C5 C4 -167.20(14)
C6 N1 C14 N2 52.75(15)
C6 N1 C14 C13 176.14(11)
C6 C7 C8 C9 -176.30(14)
C6 C7 C18 C17 177.04(14)
C6 C15 C16 O1 -154.74(15)
C6 C15 C16 N2 21.4(2)
C7 C6 C15 C16 166.73(13)
C7 C8 C9 C10 -1.1(2)
C8 C7 C18 C17 -0.6(2)
C8 C9 C10 C17 0.2(2)
C9 C10 C17 C18 0.5(2)
C10 C17 C18 C7 -0.3(2)
C11 C1 C2 C3 0.8(2)
C11 C12 C13 C3 0.2(2)
C11 C12 C13 C14 177.99(13)
C12 C13 C14 N1 167.58(12)
C12 C13 C14 N2 -69.61(16)
C13 C3 C4 C5 5.0(2)
C14 N1 C5 C4 -12.0(2)
C14 N1 C6 C7 155.10(12)
C14 N1 C6 C15 -22.75(18)
C14 N2 C16 O1 -171.49(13)
C14 N2 C16 C15 12.42(19)
C15 C6 C7 C8 145.33(16)
C15 C6 C7 C18 -32.2(2)
C16 N2 C14 N1 -48.52(17)
C16 N2 C14 C13 -173.43(13)
C18 C7 C8 C9 1.3(2)
